data_2010325
loop_
_publ_author_name
'Olszak, Tomasz A.'
'Peeters, Oswald M.'
'Blaton, Norbert M.'
'De Ranter, Camiel J.'

_publ_section_title
;
 <i>trans</i>-5-Nitro-2-furanacrylic acid
;
_journal_issue 12
_journal_name_full 'Acta Crystallographica Section C'
_journal_page_first 1930
_journal_page_last 1931
_journal_paper_doi 10.1107/S0108270194007924
_journal_volume 50
_journal_year 1994
_chemical_formula_analytical 'C7 H5 N1 O5 '
_chemical_formula_moiety 'C7 H5 N1 O5 '
_chemical_formula_sum 'C7 H5 N O5'
_chemical_formula_weight 183.12
_chemical_name_systematic
;
  trans-5-nitro-2-furanacrylic acid
;
_space_group_IT_number 14
_symmetry_cell_setting monoclinic
_symmetry_space_group_name_Hall '-P 2yn'
_symmetry_space_group_name_H-M 'P 1 21/n 1'
_cell_angle_alpha 90.00
_cell_angle_beta 99.61(6)
_cell_angle_gamma 90.00
_cell_formula_units_Z 4
_cell_length_a 5.154(4)
_cell_length_b 14.253(5)
_cell_length_c 10.400(5)
_cell_measurement_reflns_used 31
_cell_measurement_temperature 293
_cell_measurement_theta_max 13.56
_cell_measurement_theta_min 10.15
_cell_volume 753.3(7)
_computing_cell_refinement DIF4
_computing_data_collection 'DIF4 (Stoe & Cie, 1992a)'
_computing_data_reduction 'REDU4 (Stoe & Cie, 1992b)'
_computing_molecular_graphics 'PLUTON93 (Spek, 1993)'
_computing_publication_material 'PARST (Nardelli, 1983)'
_computing_structure_refinement 'SHELX76 (Sheldrick, 1976)'
_computing_structure_solution 'SHELXS86 (Sheldrick, 1985)'
_diffrn_ambient_temperature 293
_diffrn_measurement_device 'Stoe Stadi-4 four-circle'
_diffrn_measurement_method \w
_diffrn_radiation_type MoK\a
_diffrn_radiation_wavelength .71069
_diffrn_reflns_av_R_equivalents 0.03
_diffrn_reflns_limit_h_max 7
_diffrn_reflns_limit_h_min -7
_diffrn_reflns_limit_k_max 19
_diffrn_reflns_limit_k_min -19
_diffrn_reflns_limit_l_max 14
_diffrn_reflns_limit_l_min 0
_diffrn_reflns_number 3631
_diffrn_reflns_theta_max 27.5
_diffrn_reflns_theta_min 1.5
_diffrn_standards_decay_% <3.0
_diffrn_standards_interval_time 60
_diffrn_standards_number 4
_exptl_absorpt_coefficient_mu .1320
_exptl_absorpt_correction_type none
_exptl_crystal_colour 'light brown'
_exptl_crystal_density_diffrn 1.615
_exptl_crystal_description block
_exptl_crystal_F_000 376
_exptl_crystal_size_max 0.20
_exptl_crystal_size_mid 0.20
_exptl_crystal_size_min 0.10
_refine_diff_density_max 0.20
_refine_diff_density_min -0.36
_refine_ls_extinction_method none
_refine_ls_goodness_of_fit_obs 1.033
_refine_ls_hydrogen_treatment refall
_refine_ls_matrix_type full
_refine_ls_number_parameters 138
_refine_ls_number_reflns 1075
_refine_ls_R_factor_obs 0.041
_refine_ls_shift/esd_max 0.002
_refine_ls_structure_factor_coef F
_refine_ls_weighting_details 'w = 1/[\s^2^(F) + 0.0020F^2^]'
_refine_ls_weighting_scheme calc
_refine_ls_wR_factor_obs 0.053
_reflns_number_observed 1075
_reflns_number_total 1738
_reflns_observed_criterion >2.0\s(I)
_cod_data_source_file na1083.cif
_cod_data_source_block Y
_cod_depositor_comments
;
The following automatic conversions were performed:

'_refine_ls_weighting_scheme' value 'w = 1/[\s^2^(F) + 0.0020F^2^]'
was changed to 'calc'. New tag '_refine_ls_weighting_details' was
created. The value of the new tag was set to 'w = 1/[\s^2^(F) +
0.0020F^2^]'.

Automatic conversion script
Id: cif_fix_values 3143 2015-03-26 13:38:13Z robertas 
;
_cod_original_cell_volume 753.3(8)
_cod_original_sg_symbol_H-M 'P 21/n'
_cod_original_formula_sum 'C7 H5 N1 O5 '
_cod_database_code 2010325

loop_
_symmetry_equiv_pos_as_xyz
+x,+y,+z
-x,-y,-z
1/2+x,1/2-y,1/2+z
1/2-x,1/2+y,1/2-z

loop_
_atom_site_aniso_label
_atom_site_aniso_U_11
_atom_site_aniso_U_22
_atom_site_aniso_U_33
_atom_site_aniso_U_12
_atom_site_aniso_U_13
_atom_site_aniso_U_23
O1 .0405(8) .0209(6) .0459(8) .0021(5) -.0045(6) .0027(5)
C2 .0390(10) .0241(9) .0410(10) .0015(7) .0018(8) .0000(7)
C21 .0410(10) .0217(8) .0460(10) .0021(7) .0012(8) .0012(7)
C22 .0400(10) .0240(10) .0470(10) .0003(8) .0000(8) -.0023(8)
C23 .0380(10) .024(9) .0400(10) .0010(7) -.0012(8) .0015(7)
O231 .039(8) .027(7) .0710(10) .0028(7) -.0128(7) .0018(6)
O232 .046(8) .019(6) .062(9) .0024(6) -.0130(6) .0004(5)
C3 .0380(10) .0280(10) .0540(10) .0022(8) -.0034(9) .0012(7)
C4 .0380(10) .0310(10) .0550(10) .0062(8) -.0009(9) .0070(8)
C5 .0420(10) .023(9) .0410(10) .0043(7) .0014(8) .0059(7)
N50 .0570(10) .023(8) .043(9) .0026(6) .0030(8) .0019(7)
O501 .0640(10) .039(9) .0780(10) -.0056(7) -.0195(9) -.0080(7)
O502 .0740(10) .024(8) .0740(10) .0069(7) .0044(9) .0116(7)

loop_
_atom_site_label
_atom_site_fract_x
_atom_site_fract_y
_atom_site_fract_z
_atom_site_U_iso_or_equiv
_atom_site_thermal_displace_type
_atom_site_calc_flag
_atom_site_calc_attached_atom
_atom_site_type_symbol
O1 .1267(3) .41310(10) .87350(10) .0371(4) aniso . . O
C2 -.0253(4) .33610(10) .8335(2) .0354(6) aniso . . C
C21 .0798(4) .24470(10) .8683(2) .0369(6) aniso . . C
C22 .3126(4) .22660(10) .9404(2) .0378(6) aniso . . C
C23 .3948(4) .12860(10) .9641(2) .0348(6) aniso . . C
O231 .6363(3) .11960(10) 1.0300(2) .0483(5) aniso . . O
O232 .2561(3) .06130(10) .92650(10) .0449(5) aniso . . O
C3 -.2612(4) .36380(10) .7643(2) .0410(7) aniso . . C
C4 -.2601(4) .46260(10) .7606(2) .0424(7) aniso . . C
C5 -.0234(4) .48760(10) .8269(2) .0357(6) aniso . . C
N50 .0889(3) .57770(10) .8549(2) .0414(5) aniso . . N
O501 .3145(4) .58300(10) .9144(2) .0640(7) aniso . . O
O502 -.0488(3) .64530(10) .8155(2) .0584(7) aniso . . O
H21 -.030(4) .192(2) .834(2) .045(6) iso . . H
H22 .420(4) .273(2) .970(2) .042(6) iso . . H
H231 .672(5) .059(2) 1.048(2) .067(8) iso . . H
H3 -.394(5) .319(2) .725(3) .072(8) iso . . H
H4 -.387(5) .506(2) .724(3) .061(7) iso . . H

loop_
_atom_type_symbol
_atom_type_description
_atom_type_scat_dispersion_real
_atom_type_scat_dispersion_imag
_atom_type_scat_source
O Oxygen .008 .006 'CRYSRULER (Rizzoli, Sangermano, Calestani \& Andreetti, 1989)'
C Carbon .002 .002 'CRYSRULER (Rizzoli, Sangermano, Calestani \& Andreetti, 1989)'
N Nitrogen .004 .003 'CRYSRULER (Rizzoli, Sangermano, Calestani \& Andreetti, 1989)'
H Hydrogen .000 .000 'CRYSRULER (Rizzoli, Sangermano, Calestani \& Andreetti, 1989)'

loop_
_geom_angle_atom_site_label_1
_geom_angle_atom_site_label_2
_geom_angle_atom_site_label_3
_geom_angle
_geom_angle_publ_flag
C2 O1 C5 104.8(2) yes
O1 C2 C3 110.0(2) yes
O1 C2 C21 118.5(2) yes
C21 C2 C3 131.5(2) yes
C2 C21 H21 116.0(10) no
C2 C21 C22 125.9(2) yes
C22 C21 H21 118.0(10) no
C21 C22 H22 121(2) no
C21 C22 C23 119.2(2) yes
C23 C22 H22 120.0(10) no
C22 C23 O232 123.8(2) yes
C22 C23 O231 113.5(2) yes
O231 C23 O232 122.7(2) yes
C23 O231 H231 110(2) yes
C2 C3 H3 122(2) no
C2 C3 C4 107.3(2) yes
C4 C3 H3 130(2) no
C3 C4 H4 131.0(10) no
C3 C4 C5 105.0(2) yes
C5 C4 H4 124.0(10) no
O1 C5 C4 113.0(2) yes
C4 C5 N50 130.5(2) yes
O1 C5 N50 116.6(2) yes
C5 N50 O502 116.7(2) yes
C5 N50 O501 118.7(2) yes
O501 N50 O502 124.6(2) yes

loop_
_geom_bond_atom_site_label_1
_geom_bond_atom_site_label_2
_geom_bond_distance
_geom_bond_publ_flag
O1 C2 1.372(2) yes
O1 C5 1.355(2) yes
C2 C21 1.434(2) yes
C2 C3 1.364(2) yes
C21 C22 1.330(2) yes
C21 H21 .97(2) no
C22 C23 1.469(2) yes
C22 H22 .88(2) no
C23 O231 1.323(2) yes
C23 O232 1.221(2) yes
O231 H231 .90(2) no
C3 C4 1.409(2) yes
C3 H3 .98(2) no
C4 C5 1.345(2) yes
C4 H4 .93(2) no
C5 N50 1.419(2) yes
N50 O501 1.225(2) yes
N50 O502 1.226(2) yes

loop_
_geom_torsion_atom_site_label_1
_geom_torsion_atom_site_label_2
_geom_torsion_atom_site_label_3
_geom_torsion_atom_site_label_4
_geom_torsion
_geom_torsion_publ_flag
C2 O1 C5 N50 180.0(2) no
C2 O1 C5 C4 .2(2) no
C5 O1 C2 C3 .1(2) no
C5 O1 C2 C21 -179.9(2) no
O1 C2 C3 C4 -.3(2) no
O1 C2 C3 H3 178(2) no
O1 C2 C21 C22 2.1(3) no
O1 C2 C21 H21 -176.0(10) no
C21 C2 C3 C4 179.6(2) no
C21 C2 C3 H3 -1(2) no
C3 C2 C21 H21 3(2) no
C3 C2 C21 C22 -177.8(2) no
C2 C21 C22 C23 -178.2(2) no
C2 C21 C22 H22 0(2) no
H21 C21 C22 H22 178(2) no
H21 C21 C22 C23 1(2) no
C21 C22 C23 O231 176.0(2) no
C21 C22 C23 O232 -3.7(3) no
H22 C22 C23 O232 179(2) no
H22 C22 C23 O231 0(2) no
C22 C23 O231 H231 175(2) no
O232 C23 O231 H231 -4(2) no
C2 C3 C4 C5 .4(2) no
C2 C3 C4 H4 -178(2) no
H3 C3 C4 H4 4(3) no
H3 C3 C4 C5 -176(2) no
C3 C4 C5 O1 -.4(3) no
C3 C4 C5 N50 179.9(2) no
H4 C4 C5 O1 179(2) no
H4 C4 C5 N50 0(2) no
C4 C5 N50 O501 -177.7(2) no
O1 C5 N50 O501 2.6(3) no
C4 C5 N50 O502 1.4(3) no
O1 C5 N50 O502 -178.3(2) no
